data_7101382
loop_
_publ_author_name
'J. Reedijk'
'Laurent Benisvy'
'Patrick Gamez'
'Ilpo Mutikainen'
'Manuel Quesada'
'Urho Turpeinen'

_publ_section_title
;
The self-assembly between C2-symmetric (methanol)6 or
S6-symmetric (ethanol)6 cyclohexamers and paddle-wheel dinuclear copper
units leads to unique 1D polymer chains
;
_journal_issue 35
_journal_name_full 'Chemical Communications'
_journal_paper_doi 10.1039/b608220c
_journal_year 2006
_chemical_formula_sum 'C66 H108 Cu2 O18'
_chemical_formula_weight 1316.60
_chemical_name_systematic
;
?
;
_space_group_IT_number 13
_symmetry_cell_setting monoclinic
_symmetry_space_group_name_Hall '-P 2yc'
_symmetry_space_group_name_H-M 'P 1 2/c 1'
_atom_sites_solution_hydrogens geom
_atom_sites_solution_primary direct
_atom_sites_solution_secondary difmap
_audit_creation_method SHELXL-97
_cell_angle_alpha 90.00
_cell_angle_beta 103.57(3)
_cell_angle_gamma 90.00
_cell_formula_units_Z 2
_cell_length_a 12.295(3)
_cell_length_b 12.971(3)
_cell_length_c 22.984(5)
_cell_measurement_reflns_used 173
_cell_measurement_temperature 173(2)
_cell_measurement_theta_max 21.45
_cell_measurement_theta_min 3.24
_cell_volume 3563.1(13)
_computing_cell_refinement 'DirAx (Duisenberg 1992)'
_computing_data_collection 'COLLECT (Nonius, 2002)'
_computing_data_reduction 'COLLECT/EVAL (Nonius, 2002)'
_computing_molecular_graphics 'SHELXTL (Sheldrick, 1990)'
_computing_publication_material 'SHELXTL (Sheldrick, 1990)'
_computing_structure_refinement 'SHELXL97 (Sheldrick, 1997)'
_computing_structure_solution 'SHELXS97 (Sheldrick, 1990)'
_diffrn_ambient_temperature 173(2)
_diffrn_measured_fraction_theta_full 0.994
_diffrn_measured_fraction_theta_max 0.994
_diffrn_measurement_device_type KappaCCD
_diffrn_measurement_method \w-scan
_diffrn_radiation_monochromator graphite
_diffrn_radiation_source 'fine-focus sealed tube'
_diffrn_radiation_type MoK\a
_diffrn_radiation_wavelength 0.71073
_diffrn_reflns_av_R_equivalents 0.0972
_diffrn_reflns_av_sigmaI/netI 0.0676
_diffrn_reflns_limit_h_max 15
_diffrn_reflns_limit_h_min -15
_diffrn_reflns_limit_k_max 16
_diffrn_reflns_limit_k_min -16
_diffrn_reflns_limit_l_max 29
_diffrn_reflns_limit_l_min -29
_diffrn_reflns_number 91220
_diffrn_reflns_theta_full 27.56
_diffrn_reflns_theta_max 27.56
_diffrn_reflns_theta_min 2.32
_exptl_absorpt_coefficient_mu 0.661
_exptl_absorpt_correction_T_max 0.9741
_exptl_absorpt_correction_T_min 0.9490
_exptl_absorpt_correction_type multi-scan
_exptl_absorpt_process_details 'SADABS (Sheldrick, 1996)'
_exptl_crystal_colour blue
_exptl_crystal_density_diffrn 1.227
_exptl_crystal_density_method 'not measured'
_exptl_crystal_description prism
_exptl_crystal_F_000 1412
_exptl_crystal_size_max 0.08
_exptl_crystal_size_mid 0.08
_exptl_crystal_size_min 0.04
_refine_diff_density_max 1.586
_refine_diff_density_min -0.455
_refine_diff_density_rms 0.089
_refine_ls_extinction_method none
_refine_ls_goodness_of_fit_ref 1.003
_refine_ls_hydrogen_treatment constr
_refine_ls_matrix_type full
_refine_ls_number_parameters 400
_refine_ls_number_reflns 8179
_refine_ls_number_restraints 78
_refine_ls_restrained_S_all 1.019
_refine_ls_R_factor_all 0.1381
_refine_ls_R_factor_gt 0.0758
_refine_ls_shift/su_max 0.002
_refine_ls_shift/su_mean 0.000
_refine_ls_structure_factor_coef Fsqd
_refine_ls_weighting_details 'calc w=1/[\s^2^(Fo^2^)+(0.0975P)^2^+7.4215P] where P=(Fo^2^+2Fc^2^)/3'
_refine_ls_weighting_scheme calc
_refine_ls_wR_factor_gt 0.1840
_refine_ls_wR_factor_ref 0.2199
_reflns_number_gt 4778
_reflns_number_total 8179
_reflns_threshold_expression >2sigma(I)
_cod_data_source_file b608220c.txt
_cod_original_sg_symbol_H-M P2/c
_cod_database_code 7101382

loop_
_symmetry_equiv_pos_as_xyz
'x, y, z'
'-x, y, -z+1/2'
'-x, -y, -z'
'x, -y, z-1/2'

loop_
_atom_site_label
_atom_site_type_symbol
_atom_site_fract_x
_atom_site_fract_y
_atom_site_fract_z
_atom_site_U_iso_or_equiv
_atom_site_adp_type
_atom_site_occupancy
_atom_site_symmetry_multiplicity
_atom_site_calc_flag
_atom_site_refinement_flags
_atom_site_disorder_assembly
_atom_site_disorder_group
Cu1 Cu 0.50382(4) 0.47426(4) 1.05479(2) 0.03672(19) Uani 1 1 d . . .
O11 O 0.4344(3) 0.3468(2) 1.01769(15) 0.0460(8) Uani 1 1 d . C .
O12 O 0.4276(3) 0.3886(2) 0.92252(14) 0.0441(8) Uani 1 1 d . . .
C11 C 0.3674(4) 0.2209(3) 0.9430(2) 0.0375(10) Uani 1 1 d . C .
C12 C 0.3441(4) 0.1921(3) 0.8826(2) 0.0427(11) Uani 1 1 d . . .
H12A H 0.3538 0.2406 0.8532 0.051 Uiso 0.25 1 calc PR A 4
C13 C 0.3064(4) 0.0917(4) 0.8653(2) 0.0492(12) Uani 1 1 d . C .
C14 C 0.2928(4) 0.0250(3) 0.9099(2) 0.0483(12) Uani 1 1 d . . .
H14A H 0.2664 -0.0426 0.8986 0.058 Uiso 1 1 calc R C .
C15 C 0.3152(4) 0.0504(3) 0.9705(2) 0.0424(11) Uani 1 1 d . C .
C16 C 0.3519(4) 0.1505(3) 0.9862(2) 0.0418(11) Uani 1 1 d . . .
H16A H 0.3664 0.1711 1.0270 0.050 Uiso 0.75 1 calc PR B 1
O17 O 0.3518(4) 0.2577(4) 0.8386(2) 0.0582(13) Uani 0.75 1 d P C 2
H17A H 0.3772 0.3144 0.8535 0.087 Uiso 0.75 1 calc PR C 2
C18 C 0.4122(4) 0.3262(3) 0.9621(2) 0.0374(10) Uani 1 1 d . . .
C19 C 0.2818(5) 0.0576(4) 0.7988(3) 0.0605(14) Uani 1 1 d . . .
C110 C 0.1785(8) 0.1064(9) 0.7637(4) 0.136(4) Uani 1 1 d U C .
H11A H 0.1873 0.1815 0.7652 0.204 Uiso 1 1 calc R . .
H11B H 0.1152 0.0870 0.7806 0.204 Uiso 1 1 calc R . .
H11C H 0.1645 0.0831 0.7220 0.204 Uiso 1 1 calc R . .
C111 C 0.3798(8) 0.0734(9) 0.7738(4) 0.128(3) Uani 1 1 d U C .
H11D H 0.3993 0.1468 0.7758 0.191 Uiso 1 1 calc R . .
H11E H 0.3625 0.0506 0.7320 0.191 Uiso 1 1 calc R . .
H11F H 0.4429 0.0335 0.7969 0.191 Uiso 1 1 calc R . .
C112 C 0.2578(10) -0.0610(7) 0.7933(4) 0.145(4) Uani 1 1 d U C .
H11G H 0.2431 -0.0814 0.7511 0.218 Uiso 1 1 calc R . .
H11H H 0.1924 -0.0771 0.8092 0.218 Uiso 1 1 calc R . .
H11I H 0.3230 -0.0988 0.8161 0.218 Uiso 1 1 calc R . .
C113 C 0.2987(4) -0.0307(3) 1.0170(3) 0.0521(13) Uani 1 1 d . . .
C114 C 0.1778(6) -0.0397(6) 1.0167(4) 0.097(3) Uani 1 1 d . C .
H11J H 0.1502 0.0269 1.0274 0.146 Uiso 1 1 calc R . .
H11K H 0.1681 -0.0919 1.0459 0.146 Uiso 1 1 calc R . .
H11L H 0.1356 -0.0600 0.9767 0.146 Uiso 1 1 calc R . .
C115 C 0.3691(7) -0.0071(6) 1.0782(3) 0.106(3) Uani 1 1 d U C .
H11M H 0.3488 0.0608 1.0910 0.158 Uiso 1 1 calc R . .
H11N H 0.4483 -0.0072 1.0771 0.158 Uiso 1 1 calc R . .
H11O H 0.3562 -0.0596 1.1065 0.158 Uiso 1 1 calc R . .
C116 C 0.3376(8) -0.1379(5) 1.0005(4) 0.112(3) Uani 1 1 d . C .
H11P H 0.3274 -0.1885 1.0304 0.169 Uiso 1 1 calc R . .
H11Q H 0.4169 -0.1347 0.9997 0.169 Uiso 1 1 calc R . .
H11R H 0.2933 -0.1583 0.9610 0.169 Uiso 1 1 calc R . .
O21 O 0.6527(3) 0.4204(2) 1.05171(16) 0.0480(8) Uani 1 1 d . . .
O22 O 0.6444(3) 0.4606(2) 0.95663(15) 0.0464(8) Uani 1 1 d . . .
C21 C 0.8070(4) 0.3766(3) 1.0113(2) 0.0449(11) Uani 1 1 d . . .
C22 C 0.8701(4) 0.3391(4) 1.0665(2) 0.0499(12) Uani 1 1 d . . .
C23 C 0.9788(4) 0.2984(4) 1.0717(3) 0.0578(14) Uani 1 1 d . . .
C24 C 1.0156(4) 0.2927(4) 1.0202(3) 0.0559(14) Uani 1 1 d . . .
H24A H 1.0879 0.2645 1.0227 0.067 Uiso 1 1 calc R . .
C25 C 0.9542(4) 0.3255(4) 0.9635(3) 0.0517(13) Uani 1 1 d . . .
C26 C 0.8498(4) 0.3686(3) 0.9605(2) 0.0463(12) Uani 1 1 d . . .
H26A H 0.8068 0.3932 0.9232 0.056 Uiso 1 1 calc R . .
O27 O 0.8315(4) 0.3416(4) 1.1169(2) 0.0843(13) Uani 1 1 d . . .
H27A H 0.7612 0.3394 1.1078 0.126 Uiso 1 1 calc R . .
C28 C 0.6942(4) 0.4223(3) 1.0059(2) 0.0429(11) Uani 1 1 d . . .
C29 C 1.0512(5) 0.2610(5) 1.1317(3) 0.0728(18) Uani 1 1 d . . .
C210 C 1.0019(7) 0.1687(7) 1.1535(4) 0.124(3) Uani 1 1 d . . .
H21A H 0.9257 0.1844 1.1569 0.186 Uiso 1 1 calc R . .
H21B H 1.0476 0.1489 1.1929 0.186 Uiso 1 1 calc R . .
H21C H 0.9999 0.1118 1.1253 0.186 Uiso 1 1 calc R . .
C211 C 1.1707(7) 0.2380(11) 1.1271(4) 0.163(5) Uani 1 1 d . . .
H21D H 1.1699 0.1812 1.0988 0.244 Uiso 1 1 calc R . .
H21E H 1.2160 0.2183 1.1665 0.244 Uiso 1 1 calc R . .
H21F H 1.2028 0.2995 1.1129 0.244 Uiso 1 1 calc R . .
C212 C 1.0716(9) 0.3504(8) 1.1774(4) 0.145(4) Uani 1 1 d . . .
H21G H 0.9998 0.3737 1.1843 0.217 Uiso 1 1 calc R . .
H21H H 1.1080 0.4076 1.1616 0.217 Uiso 1 1 calc R . .
H21I H 1.1198 0.3265 1.2152 0.217 Uiso 1 1 calc R . .
C213 C 1.0029(5) 0.3108(4) 0.9086(3) 0.0610(15) Uani 1 1 d . . .
C214 C 1.0342(6) 0.1970(5) 0.9023(3) 0.0831(19) Uani 1 1 d . . .
H21J H 0.9664 0.1546 0.8946 0.125 Uiso 1 1 calc R . .
H21K H 1.0855 0.1740 0.9394 0.125 Uiso 1 1 calc R . .
H21L H 1.0708 0.1899 0.8690 0.125 Uiso 1 1 calc R . .
C215 C 1.1137(6) 0.3738(6) 0.9180(4) 0.102(3) Uani 1 1 d U . .
H21M H 1.0983 0.4467 0.9240 0.153 Uiso 1 1 calc R . .
H21N H 1.1448 0.3667 0.8827 0.153 Uiso 1 1 calc R . .
H21O H 1.1677 0.3476 0.9533 0.153 Uiso 1 1 calc R . .
C216 C 0.9236(7) 0.3409(8) 0.8502(4) 0.119(3) Uani 1 1 d U . .
H21P H 0.9017 0.4132 0.8521 0.179 Uiso 1 1 calc R . .
H21Q H 0.8568 0.2971 0.8434 0.179 Uiso 1 1 calc R . .
H21R H 0.9609 0.3317 0.8173 0.179 Uiso 1 1 calc R . .
O1 O 0.5140(3) 0.4208(3) 1.14467(16) 0.0586(9) Uani 1 1 d G . .
H1 H 0.5651 0.4428 1.1724 0.088 Uiso 1 1 d G . .
C1 C 0.5220(11) 0.3124(7) 1.1589(4) 0.146(4) Uani 1 1 d U . .
H1A H 0.5273 0.3031 1.2018 0.219 Uiso 1 1 calc R . .
H1B H 0.5888 0.2836 1.1487 0.219 Uiso 1 1 calc R . .
H1C H 0.4553 0.2768 1.1360 0.219 Uiso 1 1 calc R . .
O2 O 0.6690(7) 0.5092(7) 1.2216(3) 0.166(3) Uani 1 1 d U . .
H2 H 0.6746 0.5003 1.2584 0.250 Uiso 1 1 d . . .
C2 C 0.7761(9) 0.5284(10) 1.2143(5) 0.154(4) Uani 1 1 d . . .
H2A H 0.8267 0.4737 1.2338 0.230 Uiso 1 1 calc R . .
H2B H 0.8023 0.5950 1.2324 0.230 Uiso 1 1 calc R . .
H2C H 0.7748 0.5301 1.1715 0.230 Uiso 1 1 calc R . .
O3 O 0.6497(7) 0.5761(9) 1.3255(3) 0.161(3) Uani 1 1 d U . .
H3 H 0.6026 0.5310 1.3285 0.242 Uiso 1 1 d . . .
C3 C 0.6102(11) 0.6717(12) 1.3260(6) 0.182(6) Uani 1 1 d U . .
H3A H 0.6588 0.7196 1.3108 0.273 Uiso 1 1 calc R . .
H3B H 0.6086 0.6908 1.3670 0.273 Uiso 1 1 calc R . .
H3C H 0.5343 0.6750 1.3005 0.273 Uiso 1 1 calc R . .
O17A O 0.3558(11) 0.1807(8) 1.0433(6) 0.049(3) Uani 0.25 1 d P C 3
H17B H 0.3652 0.2448 1.0462 0.074 Uiso 0.25 1 calc PR C 3

loop_
_atom_site_aniso_label
_atom_site_aniso_U_11
_atom_site_aniso_U_22
_atom_site_aniso_U_33
_atom_site_aniso_U_23
_atom_site_aniso_U_13
_atom_site_aniso_U_12
Cu1 0.0370(3) 0.0242(3) 0.0493(3) 0.0011(2) 0.0106(2) 0.0027(2)
O11 0.057(2) 0.0278(14) 0.054(2) -0.0003(14) 0.0143(16) -0.0046(14)
O12 0.049(2) 0.0279(14) 0.0538(19) 0.0006(14) 0.0086(15) -0.0038(13)
C11 0.031(2) 0.0275(19) 0.056(3) 0.0009(19) 0.014(2) 0.0036(17)
C12 0.036(3) 0.035(2) 0.055(3) 0.002(2) 0.008(2) 0.0024(19)
C13 0.042(3) 0.041(2) 0.062(3) -0.009(2) 0.009(2) 0.001(2)
C14 0.039(3) 0.032(2) 0.074(3) -0.009(2) 0.011(2) -0.008(2)
C15 0.034(2) 0.030(2) 0.062(3) 0.000(2) 0.009(2) -0.0036(17)
C16 0.038(3) 0.029(2) 0.059(3) -0.002(2) 0.012(2) 0.0000(18)
O17 0.079(4) 0.044(2) 0.050(3) 0.003(2) 0.013(2) -0.015(2)
C18 0.033(2) 0.0279(19) 0.052(3) -0.002(2) 0.011(2) 0.0021(17)
C19 0.059(4) 0.058(3) 0.062(3) -0.016(3) 0.009(3) -0.010(3)
C110 0.109(6) 0.196(9) 0.087(5) -0.051(6) -0.011(5) 0.035(6)
C111 0.122(7) 0.176(8) 0.101(6) -0.046(6) 0.057(5) -0.049(6)
C112 0.235(11) 0.098(6) 0.102(6) -0.045(5) 0.037(7) -0.037(7)
C113 0.047(3) 0.032(2) 0.076(4) 0.008(2) 0.012(3) -0.007(2)
C114 0.067(4) 0.107(6) 0.127(6) 0.044(5) 0.040(4) -0.002(4)
C115 0.124(6) 0.095(5) 0.082(5) 0.042(4) -0.008(4) -0.046(5)
C116 0.167(9) 0.035(3) 0.153(8) 0.020(4) 0.073(7) 0.015(4)
O21 0.0398(19) 0.0427(18) 0.062(2) 0.0030(16) 0.0123(16) 0.0120(15)
O22 0.0376(18) 0.0437(17) 0.057(2) 0.0027(16) 0.0102(15) 0.0083(14)
C21 0.034(3) 0.038(2) 0.062(3) -0.004(2) 0.010(2) 0.0072(19)
C22 0.051(3) 0.041(2) 0.059(3) -0.002(2) 0.015(3) 0.007(2)
C23 0.047(3) 0.050(3) 0.071(4) -0.001(3) 0.004(3) 0.010(2)
C24 0.038(3) 0.048(3) 0.081(4) 0.009(3) 0.012(3) 0.012(2)
C25 0.038(3) 0.040(2) 0.078(4) 0.009(2) 0.015(3) 0.001(2)
C26 0.036(3) 0.033(2) 0.067(3) 0.008(2) 0.007(2) 0.0020(19)
O27 0.070(3) 0.092(3) 0.084(3) 0.009(3) 0.005(2) 0.028(2)
C28 0.038(3) 0.026(2) 0.062(3) 0.001(2) 0.008(2) 0.0045(18)
C29 0.062(4) 0.074(4) 0.073(4) 0.006(3) -0.002(3) 0.028(3)
C210 0.098(6) 0.116(7) 0.132(7) 0.064(6) -0.025(5) 0.006(5)
C211 0.066(5) 0.284(15) 0.122(8) 0.066(9) -0.009(5) 0.046(7)
C212 0.147(9) 0.138(9) 0.113(7) -0.022(6) -0.043(6) 0.042(7)
C213 0.046(3) 0.056(3) 0.087(4) 0.022(3) 0.029(3) 0.012(2)
C214 0.078(5) 0.075(4) 0.104(5) -0.001(4) 0.038(4) -0.004(4)
C215 0.071(5) 0.082(5) 0.168(8) -0.011(5) 0.059(5) -0.010(4)
C216 0.093(5) 0.167(8) 0.115(6) 0.040(6) 0.058(5) 0.055(5)
O1 0.072(3) 0.054(2) 0.050(2) 0.0070(17) 0.0157(18) -0.0037(19)
C1 0.244(11) 0.081(5) 0.110(7) 0.028(5) 0.036(7) -0.035(7)
O2 0.143(6) 0.239(9) 0.107(5) -0.004(5) 0.008(4) -0.076(6)
C2 0.111(9) 0.191(12) 0.155(10) 0.012(9) 0.025(7) -0.015(8)
O3 0.142(6) 0.217(8) 0.125(5) 0.012(6) 0.032(5) -0.060(6)
C3 0.155(10) 0.215(12) 0.187(11) 0.062(10) 0.060(8) 0.075(10)
O17A 0.064(9) 0.016(5) 0.075(10) 0.004(6) 0.032(7) -0.009(5)

loop_
_atom_type_symbol
_atom_type_description
_atom_type_scat_dispersion_real
_atom_type_scat_dispersion_imag
_atom_type_scat_source
C C 0.0033 0.0016 'International Tables Vol C Tables 4.2.6.8 and 6.1.1.4'
H H 0.0000 0.0000 'International Tables Vol C Tables 4.2.6.8 and 6.1.1.4'
O O 0.0106 0.0060 'International Tables Vol C Tables 4.2.6.8 and 6.1.1.4'
Cu Cu 0.3201 1.2651 'International Tables Vol C Tables 4.2.6.8 and 6.1.1.4'

loop_
_geom_angle_atom_site_label_1
_geom_angle_atom_site_label_2
_geom_angle_atom_site_label_3
_geom_angle
_geom_angle_site_symmetry_1
_geom_angle_site_symmetry_3
O11 Cu1 O22 90.53(14) . 3_667
O11 Cu1 O21 89.93(14) . .
O22 Cu1 O21 169.36(14) 3_667 .
O11 Cu1 O12 169.77(13) . 3_667
O22 Cu1 O12 88.47(14) 3_667 3_667
O21 Cu1 O12 89.20(14) . 3_667
O11 Cu1 O1 93.85(14) . .
O22 Cu1 O1 96.28(15) 3_667 .
O21 Cu1 O1 94.30(15) . .
O12 Cu1 O1 96.38(14) 3_667 .
O11 Cu1 Cu1 83.19(10) . 3_667
O22 Cu1 Cu1 86.47(11) 3_667 3_667
O21 Cu1 Cu1 83.03(11) . 3_667
O12 Cu1 Cu1 86.58(10) 3_667 3_667
O1 Cu1 Cu1 175.99(11) . 3_667
C18 O11 Cu1 125.7(3) . .
C18 O12 Cu1 120.7(3) . 3_667
C12 C11 C16 120.1(4) . .
C12 C11 C18 120.5(4) . .
C16 C11 C18 119.4(4) . .
O17 C12 C11 122.9(4) . .
O17 C12 C13 116.7(5) . .
C11 C12 C13 120.3(4) . .
O17 C12 H12A 3.8 . .
C11 C12 H12A 119.9 . .
C13 C12 H12A 119.9 . .
C14 C13 C12 117.3(5) . .
C14 C13 C19 121.5(4) . .
C12 C13 C19 121.2(5) . .
C13 C14 C15 124.2(4) . .
C13 C14 H14A 117.9 . .
C15 C14 H14A 117.9 . .
C14 C15 C16 117.1(4) . .
C14 C15 C113 120.1(4) . .
C16 C15 C113 122.8(5) . .
O17A C16 C15 117.0(6) . .
O17A C16 C11 121.3(6) . .
C15 C16 C11 121.0(5) . .
O17A C16 H16A 8.6 . .
C15 C16 H16A 119.5 . .
C11 C16 H16A 119.5 . .
C12 O17 H17A 109.5 . .
O12 C18 O11 123.7(4) . .
O12 C18 C11 118.7(4) . .
O11 C18 C11 117.6(4) . .
C111 C19 C110 113.9(8) . .
C111 C19 C13 110.9(5) . .
C110 C19 C13 111.1(5) . .
C111 C19 C112 105.2(7) . .
C110 C19 C112 104.8(7) . .
C13 C19 C112 110.5(5) . .
C19 C110 H11A 109.5 . .
C19 C110 H11B 109.5 . .
H11A C110 H11B 109.5 . .
C19 C110 H11C 109.5 . .
H11A C110 H11C 109.5 . .
H11B C110 H11C 109.5 . .
C19 C111 H11D 109.5 . .
C19 C111 H11E 109.5 . .
H11D C111 H11E 109.5 . .
C19 C111 H11F 109.5 . .
H11D C111 H11F 109.5 . .
H11E C111 H11F 109.5 . .
C19 C112 H11G 109.5 . .
C19 C112 H11H 109.5 . .
H11G C112 H11H 109.5 . .
C19 C112 H11I 109.5 . .
H11G C112 H11I 109.5 . .
H11H C112 H11I 109.5 . .
C114 C113 C115 112.1(6) . .
C114 C113 C15 110.1(5) . .
C115 C113 C15 111.7(4) . .
C114 C113 C116 107.1(6) . .
C115 C113 C116 105.6(6) . .
C15 C113 C116 110.1(5) . .
C113 C114 H11J 109.5 . .
C113 C114 H11K 109.5 . .
H11J C114 H11K 109.5 . .
C113 C114 H11L 109.5 . .
H11J C114 H11L 109.5 . .
H11K C114 H11L 109.5 . .
C113 C115 H11M 109.5 . .
C113 C115 H11N 109.5 . .
H11M C115 H11N 109.5 . .
C113 C115 H11O 109.5 . .
H11M C115 H11O 109.5 . .
H11N C115 H11O 109.5 . .
C113 C116 H11P 109.5 . .
C113 C116 H11Q 109.5 . .
H11P C116 H11Q 109.5 . .
C113 C116 H11R 109.5 . .
H11P C116 H11R 109.5 . .
H11Q C116 H11R 109.5 . .
C28 O21 Cu1 125.3(3) . .
C28 O22 Cu1 122.0(3) . 3_667
C26 C21 C22 119.6(4) . .
C26 C21 C28 119.3(4) . .
C22 C21 C28 121.1(5) . .
O27 C22 C21 122.3(5) . .
O27 C22 C23 116.9(5) . .
C21 C22 C23 120.8(5) . .
C24 C23 C22 116.5(5) . .
C24 C23 C29 121.4(5) . .
C22 C23 C29 122.0(5) . .
C23 C24 C25 124.8(5) . .
C23 C24 H24A 117.6 . .
C25 C24 H24A 117.6 . .
C26 C25 C24 117.1(5) . .
C26 C25 C213 123.1(5) . .
C24 C25 C213 119.8(5) . .
C21 C26 C25 121.1(5) . .
C21 C26 H26A 119.5 . .
C25 C26 H26A 119.5 . .
C22 O27 H27A 109.5 . .
O22 C28 O21 123.2(4) . .
O22 C28 C21 118.7(5) . .
O21 C28 C21 118.1(4) . .
C210 C29 C211 110.0(7) . .
C210 C29 C23 111.3(6) . .
C211 C29 C23 111.3(6) . .
C210 C29 C212 113.0(8) . .
C211 C29 C212 100.9(8) . .
C23 C29 C212 109.9(5) . .
C29 C210 H21A 109.5 . .
C29 C210 H21B 109.5 . .
H21A C210 H21B 109.5 . .
C29 C210 H21C 109.5 . .
H21A C210 H21C 109.5 . .
H21B C210 H21C 109.5 . .
C29 C211 H21D 109.5 . .
C29 C211 H21E 109.5 . .
H21D C211 H21E 109.5 . .
C29 C211 H21F 109.5 . .
H21D C211 H21F 109.5 . .
H21E C211 H21F 109.5 . .
C29 C212 H21G 109.5 . .
C29 C212 H21H 109.5 . .
H21G C212 H21H 109.5 . .
C29 C212 H21I 109.5 . .
H21G C212 H21I 109.5 . .
H21H C212 H21I 109.5 . .
C216 C213 C25 113.8(5) . .
C216 C213 C214 106.7(6) . .
C25 C213 C214 110.5(5) . .
C216 C213 C215 110.4(6) . .
C25 C213 C215 108.6(6) . .
C214 C213 C215 106.6(5) . .
C213 C214 H21J 109.5 . .
C213 C214 H21K 109.5 . .
H21J C214 H21K 109.5 . .
C213 C214 H21L 109.5 . .
H21J C214 H21L 109.5 . .
H21K C214 H21L 109.5 . .
C213 C215 H21M 109.5 . .
C213 C215 H21N 109.5 . .
H21M C215 H21N 109.5 . .
C213 C215 H21O 109.5 . .
H21M C215 H21O 109.5 . .
H21N C215 H21O 109.5 . .
C213 C216 H21P 109.5 . .
C213 C216 H21Q 109.5 . .
H21P C216 H21Q 109.5 . .
C213 C216 H21R 109.5 . .
H21P C216 H21R 109.5 . .
H21Q C216 H21R 109.5 . .
C1 O1 Cu1 121.1(5) . .
C1 O1 H1 99.2 . .
Cu1 O1 H1 119.1 . .
O1 C1 H1A 109.5 . .
O1 C1 H1B 109.5 . .
H1A C1 H1B 109.5 . .
O1 C1 H1C 109.5 . .
H1A C1 H1C 109.5 . .
H1B C1 H1C 109.5 . .
C2 O2 H2 106.9 . .
O2 C2 H2A 109.5 . .
O2 C2 H2B 109.5 . .
H2A C2 H2B 109.5 . .
O2 C2 H2C 109.5 . .
H2A C2 H2C 109.5 . .
H2B C2 H2C 109.5 . .
C3 O3 H3 112.9 . .
O3 C3 H3A 109.5 . .
O3 C3 H3B 109.5 . .
H3A C3 H3B 109.5 . .
O3 C3 H3C 109.5 . .
H3A C3 H3C 109.5 . .
H3B C3 H3C 109.5 . .
C16 O17A H17B 109.5 . .

loop_
_geom_bond_atom_site_label_1
_geom_bond_atom_site_label_2
_geom_bond_distance
_geom_bond_site_symmetry_2
Cu1 O11 1.961(3) .
Cu1 O22 1.970(3) 3_667
Cu1 O21 1.976(3) .
Cu1 O12 1.986(3) 3_667
Cu1 O1 2.155(4) .
Cu1 Cu1 2.5858(12) 3_667
O11 C18 1.272(5) .
O12 C18 1.264(5) .
O12 Cu1 1.986(3) 3_667
C11 C12 1.400(7) .
C11 C16 1.395(6) .
C11 C18 1.499(6) .
C12 O17 1.342(6) .
C12 C13 1.408(6) .
C12 H12A 0.9500 .
C13 C14 1.383(7) .
C13 C19 1.550(8) .
C14 C15 1.394(7) .
C14 H14A 0.9500 .
C15 C16 1.393(6) .
C15 C113 1.547(7) .
C16 O17A 1.360(14) .
C16 H16A 0.9500 .
O17 H17A 0.8400 .
C19 C111 1.466(10) .
C19 C110 1.478(10) .
C19 C112 1.566(10) .
C110 H11A 0.9800 .
C110 H11B 0.9800 .
C110 H11C 0.9800 .
C111 H11D 0.9800 .
C111 H11E 0.9800 .
C111 H11F 0.9800 .
C112 H11G 0.9800 .
C112 H11H 0.9800 .
C112 H11I 0.9800 .
C113 C114 1.490(8) .
C113 C115 1.500(9) .
C113 C116 1.546(8) .
C114 H11J 0.9800 .
C114 H11K 0.9800 .
C114 H11L 0.9800 .
C115 H11M 0.9800 .
C115 H11N 0.9800 .
C115 H11O 0.9800 .
C116 H11P 0.9800 .
C116 H11Q 0.9800 .
C116 H11R 0.9800 .
O21 C28 1.272(6) .
O22 C28 1.257(6) .
O22 Cu1 1.970(3) 3_667
C21 C26 1.392(7) .
C21 C22 1.409(7) .
C21 C28 1.487(6) .
C22 O27 1.350(7) .
C22 C23 1.416(7) .
C23 C24 1.365(8) .
C23 C29 1.535(8) .
C24 C25 1.410(8) .
C24 H24A 0.9500 .
C25 C26 1.388(7) .
C25 C213 1.530(8) .
C26 H26A 0.9500 .
O27 H27A 0.8400 .
C29 C210 1.481(10) .
C29 C211 1.528(10) .
C29 C212 1.544(11) .
C210 H21A 0.9800 .
C210 H21B 0.9800 .
C210 H21C 0.9800 .
C211 H21D 0.9800 .
C211 H21E 0.9800 .
C211 H21F 0.9800 .
C212 H21G 0.9800 .
C212 H21H 0.9800 .
C212 H21I 0.9800 .
C213 C216 1.513(10) .
C213 C214 1.542(9) .
C213 C215 1.560(9) .
C214 H21J 0.9800 .
C214 H21K 0.9800 .
C214 H21L 0.9800 .
C215 H21M 0.9800 .
C215 H21N 0.9800 .
C215 H21O 0.9800 .
C216 H21P 0.9800 .
C216 H21Q 0.9800 .
C216 H21R 0.9800 .
O1 C1 1.442(9) .
O1 H1 0.8333 .
C1 H1A 0.9800 .
C1 H1B 0.9800 .
C1 H1C 0.9800 .
O2 C2 1.388(12) .
O2 H2 0.8399 .
C2 H2A 0.9800 .
C2 H2B 0.9800 .
C2 H2C 0.9800 .
O3 C3 1.333(14) .
O3 H3 0.8364 .
C3 H3A 0.9800 .
C3 H3B 0.9800 .
C3 H3C 0.9800 .
O17A H17B 0.8400 .

loop_
_geom_hbond_atom_site_label_D
_geom_hbond_atom_site_label_H
_geom_hbond_atom_site_label_A
_geom_hbond_distance_DH
_geom_hbond_distance_HA
_geom_hbond_distance_DA
_geom_hbond_angle_DHA
_geom_hbond_site_symmetry_A
O1 H1 O2 0.83 1.73 2.548(8) 169.1 .
O2 H2 O3 0.84 1.91 2.603(12) 138.6 .
O3 H3 O1 0.84 2.21 3.037(9) 168.6 2_657
